data_1504501
loop_
_publ_author_name
'Foltz, Carole'
'Bellemin-Laponnaz, St\'ephane'
'Enders, Markus'
'Wadepohl, Hubert'
'Gade, Lutz H.'

_publ_section_title
;
 Thermal rearrangement of 2-bromooxazolines to 2-bromoisocyanates.
;
_journal_issue 2
_journal_name_full 'Organic letters'
_journal_page_first 305
_journal_page_last 308
_journal_paper_doi 10.1021/ol7027509
_journal_volume 10
_journal_year 2008
_chemical_absolute_configuration ad
_chemical_formula_sum 'C10 H8 Br N O'
_chemical_formula_weight 238.08
_space_group_IT_number 19
_symmetry_cell_setting orthorhombic
_symmetry_Int_Tables_number 19
_symmetry_space_group_name_Hall 'P 2ac 2ab'
_symmetry_space_group_name_H-M 'P 21 21 21'
_atom_sites_solution_hydrogens difmap
_atom_sites_solution_primary direct
_atom_sites_solution_secondary difmap
_audit_block_code ga_cf9
_audit_creation_method SHELXL-97
_cell_angle_alpha 90.00
_cell_angle_beta 90.00
_cell_angle_gamma 90.00
_cell_formula_units_Z 4
_cell_length_a 7.8071(10)
_cell_length_b 8.0417(10)
_cell_length_c 14.2852(18)
_cell_measurement_temperature 100(2)
_cell_volume 896.9(2)
_computing_cell_refinement 'SAINT (Bruker AXS, 1997-2006)'
_computing_data_collection 'SMART (Bruker AXS, 1997-2003)'
_computing_data_reduction 'SAINT (Bruker AXS, 1997-2006)'
_computing_molecular_graphics 'PLATON (Spek, 1980-2005)'
_computing_publication_material 'SHELXL-97 (Sheldrick, 1997)'
_computing_structure_refinement 'SHELXL-97 (Sheldrick, 1997)'
_computing_structure_solution 'SHELXS-97 (Sheldrick, 1997)'
_diffrn_ambient_temperature 100(2)
_diffrn_measured_fraction_theta_full 0.979
_diffrn_measured_fraction_theta_max 0.979
_diffrn_measurement_device_type 'CCD area detector (Bruker AXS Smart 1000)'
_diffrn_measurement_method '\f- and \w-scans'
_diffrn_radiation_monochromator graphite
_diffrn_radiation_probe x-ray
_diffrn_radiation_type MoK\a
_diffrn_radiation_wavelength 0.71073
_diffrn_reflns_av_R_equivalents 0.0340
_diffrn_reflns_av_sigmaI/netI 0.0404
_diffrn_reflns_limit_h_max 11
_diffrn_reflns_limit_h_min -11
_diffrn_reflns_limit_k_max 11
_diffrn_reflns_limit_k_min 0
_diffrn_reflns_limit_l_max 21
_diffrn_reflns_limit_l_min 0
_diffrn_reflns_number 7904
_diffrn_reflns_theta_full 32.02
_diffrn_reflns_theta_max 32.02
_diffrn_reflns_theta_min 2.85
_diffrn_source 'fine-focus sealed tube'
_exptl_absorpt_coefficient_mu 4.537
_exptl_absorpt_correction_T_max 0.5494
_exptl_absorpt_correction_T_min 0.3967
_exptl_absorpt_correction_type multi-scan
_exptl_absorpt_process_details 'SADABS (Bruker AXS, 2004-2007)'
_exptl_crystal_colour colourless
_exptl_crystal_density_diffrn 1.763
_exptl_crystal_density_method 'not measured'
_exptl_crystal_description block
_exptl_crystal_F_000 472
_exptl_crystal_size_max 0.25
_exptl_crystal_size_mid 0.20
_exptl_crystal_size_min 0.15
_refine_diff_density_max 0.665
_refine_diff_density_min -0.606
_refine_diff_density_rms 0.095
_refine_ls_abs_structure_details 'Flack H D (1983), Acta Cryst. A39, 876-881'
_refine_ls_abs_structure_Flack -0.003(12)
_refine_ls_extinction_method none
_refine_ls_goodness_of_fit_ref 1.015
_refine_ls_hydrogen_treatment refall
_refine_ls_matrix_type full
_refine_ls_number_parameters 150
_refine_ls_number_reflns 3010
_refine_ls_number_restraints 0
_refine_ls_restrained_S_all 1.015
_refine_ls_R_factor_all 0.0408
_refine_ls_R_factor_gt 0.0314
_refine_ls_shift/su_max 0.001
_refine_ls_shift/su_mean 0.000
_refine_ls_structure_factor_coef Fsqd
_refine_ls_weighting_details 'calc w=1/[\s^2^(Fo^2^)+(0.0405P)^2^+0.0000P] where P=(Fo^2^+2Fc^2^)/3'
_refine_ls_weighting_scheme calc
_refine_ls_wR_factor_gt 0.0681
_refine_ls_wR_factor_ref 0.0711
_reflns_number_gt 2660
_reflns_number_total 3010
_reflns_threshold_expression >2sigma(I)
_cod_data_source_file ol7027509-file001.cif
_cod_data_source_block (1R,2R)-2-bromo-1-isocyanato-2,3-dihydro-1H-indene
_cod_database_code 1504501
_audit_block_refno 231

loop_
_symmetry_equiv_pos_as_xyz
'x, y, z'
'-x+1/2, -y, z+1/2'
'x+1/2, -y+1/2, -z'
'-x, y+1/2, -z+1/2'

loop_
_atom_site_label
_atom_site_type_symbol
_atom_site_fract_x
_atom_site_fract_y
_atom_site_fract_z
_atom_site_U_iso_or_equiv
_atom_site_adp_type
_atom_site_occupancy
_atom_site_symmetry_multiplicity
_atom_site_calc_flag
Br1 Br 0.60875(3) 0.26545(3) 0.736706(16) 0.01891(7) Uani 1 1 d
C1 C 0.5992(4) 0.4071(3) 0.92509(18) 0.0145(4) Uani 1 1 d
C2 C 0.6729(3) 0.2611(3) 0.86854(14) 0.0143(4) Uani 1 1 d
C3 C 0.6112(4) 0.1046(3) 0.91961(18) 0.0166(5) Uani 1 1 d
C4 C 0.6153(4) 0.1635(3) 1.02020(19) 0.0146(4) Uani 1 1 d
C5 C 0.6059(4) 0.3366(3) 1.02363(17) 0.0135(4) Uani 1 1 d
C6 C 0.6298(4) 0.0721(3) 1.1024(2) 0.0176(5) Uani 1 1 d
C7 C 0.6351(4) 0.1564(3) 1.18741(19) 0.0188(6) Uani 1 1 d
C8 C 0.6261(4) 0.3298(3) 1.19105(18) 0.0186(5) Uani 1 1 d
C9 C 0.6095(4) 0.4217(3) 1.10818(18) 0.0171(5) Uani 1 1 d
C10 C 0.7835(3) 0.6521(3) 0.95479(19) 0.0185(5) Uani 1 1 d
H1 H 0.481(4) 0.432(3) 0.910(2) 0.005(6) Uiso 1 1 d
H2 H 0.795(4) 0.263(4) 0.8678(19) 0.021(7) Uiso 1 1 d
H6 H 0.654(4) -0.048(4) 1.100(2) 0.012(7) Uiso 1 1 d
H7 H 0.656(3) 0.100(3) 1.245(2) 0.008(6) Uiso 1 1 d
H8 H 0.613(4) 0.386(4) 1.248(2) 0.019(7) Uiso 1 1 d
H9 H 0.594(4) 0.541(4) 1.111(2) 0.017(8) Uiso 1 1 d
H3A H 0.673(4) 0.015(4) 0.909(2) 0.014(8) Uiso 1 1 d
H3B H 0.491(5) 0.084(4) 0.902(2) 0.020(8) Uiso 1 1 d
N1 N 0.6974(3) 0.5578(3) 0.91206(17) 0.0183(4) Uani 1 1 d
O1 O 0.8725(3) 0.7553(3) 0.98811(15) 0.0313(5) Uani 1 1 d

loop_
_atom_site_aniso_label
_atom_site_aniso_U_11
_atom_site_aniso_U_22
_atom_site_aniso_U_33
_atom_site_aniso_U_23
_atom_site_aniso_U_13
_atom_site_aniso_U_12
Br1 0.02306(11) 0.02268(11) 0.01099(10) -0.00105(8) -0.00074(9) -0.00029(10)
C1 0.0127(11) 0.0166(10) 0.0140(11) 0.0002(8) 0.0013(12) 0.0010(10)
C2 0.0141(9) 0.0180(11) 0.0107(9) -0.0005(9) -0.0005(7) 0.0009(10)
C3 0.0181(12) 0.0170(11) 0.0147(11) -0.0003(8) -0.0007(13) 0.0022(11)
C4 0.0104(11) 0.0181(11) 0.0154(11) 0.0000(8) 0.0010(13) -0.0008(11)
C5 0.0093(10) 0.0188(10) 0.0124(10) 0.0011(8) -0.0008(13) -0.0001(11)
C6 0.0120(13) 0.0221(12) 0.0188(13) 0.0029(9) 0.0003(11) -0.0014(9)
C7 0.0151(15) 0.0281(14) 0.0132(12) 0.0045(9) -0.0012(11) 0.0007(10)
C8 0.0142(13) 0.0285(13) 0.0130(12) -0.0018(9) 0.0015(11) 0.0013(11)
C9 0.0152(11) 0.0197(11) 0.0164(12) -0.0011(8) 0.0018(13) -0.0010(11)
C10 0.0204(13) 0.0184(12) 0.0168(12) 0.0023(9) 0.0039(10) 0.0035(10)
N1 0.0210(11) 0.0176(10) 0.0163(11) 0.0024(8) 0.0012(9) -0.0012(8)
O1 0.0368(11) 0.0225(10) 0.0345(11) -0.0029(8) -0.0022(9) -0.0125(11)

loop_
_atom_type_symbol
_atom_type_description
_atom_type_scat_dispersion_real
_atom_type_scat_dispersion_imag
_atom_type_scat_source
C C 0.0033 0.0016 'International Tables Vol C Tables 4.2.6.8 and 6.1.1.4'
H H 0.0000 0.0000 'International Tables Vol C Tables 4.2.6.8 and 6.1.1.4'
Br Br -0.2901 2.4595 'International Tables Vol C Tables 4.2.6.8 and 6.1.1.4'
N N 0.0061 0.0033 'International Tables Vol C Tables 4.2.6.8 and 6.1.1.4'
O O 0.0106 0.0060 'International Tables Vol C Tables 4.2.6.8 and 6.1.1.4'

loop_
_geom_angle_atom_site_label_1
_geom_angle_atom_site_label_2
_geom_angle_atom_site_label_3
_geom_angle
N1 C1 C5 114.4(2)
N1 C1 C2 112.0(2)
C5 C1 C2 100.91(19)
N1 C1 H1 107.8(16)
C5 C1 H1 108.2(18)
C2 C1 H1 113.5(17)
C3 C2 C1 105.03(18)
C3 C2 Br1 113.20(17)
C1 C2 Br1 113.45(17)
C3 C2 H2 109.6(19)
C1 C2 H2 111.4(18)
Br1 C2 H2 104.3(17)
C4 C3 C2 100.9(2)
C4 C3 H3A 115(2)
C2 C3 H3A 114(2)
C4 C3 H3B 108(2)
C2 C3 H3B 108.7(19)
H3A C3 H3B 110(3)
C6 C4 C5 120.1(3)
C6 C4 C3 129.7(2)
C5 C4 C3 110.1(2)
C9 C5 C4 121.4(3)
C9 C5 C1 128.6(2)
C4 C5 C1 110.0(2)
C4 C6 C7 118.8(2)
C4 C6 H6 119.9(18)
C7 C6 H6 120.6(18)
C6 C7 C8 121.2(3)
C6 C7 H7 121.5(16)
C8 C7 H7 117.0(16)
C7 C8 C9 120.0(3)
C7 C8 H8 121.3(19)
C9 C8 H8 118.1(18)
C5 C9 C8 118.5(2)
C5 C9 H9 121.1(18)
C8 C9 H9 120.3(18)
O1 C10 N1 172.5(3)
C10 N1 C1 140.5(3)

loop_
_geom_bond_atom_site_label_1
_geom_bond_atom_site_label_2
_geom_bond_distance
Br1 C2 1.949(2)
C1 N1 1.446(3)
C1 C5 1.518(3)
C1 C2 1.537(3)
C1 H1 0.97(3)
C2 C3 1.532(4)
C2 H2 0.95(3)
C3 C4 1.513(4)
C3 H3A 0.88(3)
C3 H3B 0.98(4)
C4 C6 1.390(4)
C4 C5 1.395(3)
C5 C9 1.388(3)
C6 C7 1.391(4)
C6 H6 0.98(3)
C7 C8 1.397(4)
C7 H7 0.95(3)
C8 C9 1.402(4)
C8 H8 0.93(3)
C9 H9 0.97(3)
C10 O1 1.182(3)
C10 N1 1.183(4)

loop_
_geom_torsion_atom_site_label_1
_geom_torsion_atom_site_label_2
_geom_torsion_atom_site_label_3
_geom_torsion_atom_site_label_4
_geom_torsion
N1 C1 C2 C3 156.2(2)
C5 C1 C2 C3 34.0(2)
N1 C1 C2 Br1 -79.7(2)
C5 C1 C2 Br1 158.16(19)
C1 C2 C3 C4 -34.8(2)
Br1 C2 C3 C4 -159.1(2)
C2 C3 C4 C6 -156.0(3)
C2 C3 C4 C5 22.6(4)
C6 C4 C5 C9 -0.5(6)
C3 C4 C5 C9 -179.2(2)
C6 C4 C5 C1 177.4(2)
C3 C4 C5 C1 -1.4(5)
N1 C1 C5 C9 36.9(5)
C2 C1 C5 C9 157.3(3)
N1 C1 C5 C4 -140.8(3)
C2 C1 C5 C4 -20.4(4)
C5 C4 C6 C7 -0.1(5)
C3 C4 C6 C7 178.3(3)
C4 C6 C7 C8 0.0(5)
C6 C7 C8 C9 0.7(6)
C4 C5 C9 C8 1.2(6)
C1 C5 C9 C8 -176.2(3)
C7 C8 C9 C5 -1.2(5)
O1 C10 N1 C1 177(2)
C5 C1 N1 C10 -2.0(5)
C2 C1 N1 C10 -116.1(4)

loop_
_cod_related_entry_id
_cod_related_entry_code
_cod_related_entry_database
1 21196702 ChemSpider
